data_4304182
loop_
_publ_author_name
'Anurag Mishra'
'Afsar Ali'
'Shailesh Upreti'
'Rajeev Gupta'

_publ_contact_author_address
;
Department of Chemistry 
University of Delhi
Delhi - 110 007
INDIA
;
_publ_contact_author_email 'rgupta@chemistry.du.ac.in '
_publ_contact_author_fax '91 11 2766 6605'
_publ_contact_author_name 'Dr. Rajeev Gupta'
_publ_contact_author_phone '91 11 2666 7624'
_publ_section_title
;
Cobalt Coordination Induced Functionalized Molecular Clefts: Isolation of
{CoIII-ZnII} Heterometallic Complexes and Their Applications in Beckmann
Rearrangement Reactions
;
_journal_name_full 'Inorganic Chemistry'
_journal_page_first 154
_journal_page_last 161
_journal_paper_doi 10.1021/ic7016424
_journal_volume 47
_journal_year 2008
_chemical_formula_moiety '2(C34 H22 Co N10 O4), 2(C8 H20 N), O'
_chemical_formula_sum 'C84 H84 Co2 N22 O9'
_chemical_formula_weight 1663.59
_chemical_name_systematic
; 
 ? 
;
_space_group_IT_number 14
_symmetry_cell_setting monoclinic
_symmetry_space_group_name_Hall '-P 2yn'
_symmetry_space_group_name_H-M 'P 1 21/n 1'
_atom_sites_solution_hydrogens geom
_atom_sites_solution_primary direct
_atom_sites_solution_secondary difmap
_audit_creation_method SHELXL-97
_cell_angle_alpha 90.00
_cell_angle_beta 111.393(12)
_cell_angle_gamma 90.00
_cell_formula_units_Z 4
_cell_length_a 19.423(9)
_cell_length_b 22.614(11)
_cell_length_c 19.882(10)
_cell_measurement_reflns_used 3151
_cell_measurement_temperature 298(2)
_cell_measurement_theta_max 24.98
_cell_measurement_theta_min 2.67
_cell_volume 8131(7)
_computing_cell_refinement 'Bruker SMART'
_computing_data_collection 'Bruker SMART'
_computing_data_reduction 'Bruker SAINT'
_computing_molecular_graphics 'Bruker SHELXTL'
_computing_publication_material 'Bruker SHELXTL'
_computing_structure_refinement 'SHELXL-97 (Sheldrick, 1997)'
_computing_structure_solution 'SHELXS-97 (Sheldrick, 1990)'
_diffrn_ambient_temperature 298(2)
_diffrn_measured_fraction_theta_full 0.985
_diffrn_measured_fraction_theta_max 0.985
_diffrn_measurement_device_type 'CCD area detector'
_diffrn_measurement_method 'phi and omega scans'
_diffrn_radiation_monochromator graphite
_diffrn_radiation_source 'fine-focus sealed tube'
_diffrn_radiation_type MoK\a
_diffrn_radiation_wavelength 0.71073
_diffrn_reflns_av_R_equivalents 0.0833
_diffrn_reflns_av_sigmaI/netI 0.1400
_diffrn_reflns_limit_h_max 23
_diffrn_reflns_limit_h_min -23
_diffrn_reflns_limit_k_max 27
_diffrn_reflns_limit_k_min -27
_diffrn_reflns_limit_l_max 23
_diffrn_reflns_limit_l_min -23
_diffrn_reflns_number 22113
_diffrn_reflns_theta_full 25.92
_diffrn_reflns_theta_max 25.12
_diffrn_reflns_theta_min 1.42
_exptl_absorpt_coefficient_mu 0.480
_exptl_absorpt_correction_T_max 0.948
_exptl_absorpt_correction_T_min 0.926
_exptl_absorpt_correction_type multi-scan
_exptl_absorpt_process_details SADABS;Bruker-2000
_exptl_crystal_colour 'dark green'
_exptl_crystal_density_diffrn 1.359
_exptl_crystal_density_method 'not measured'
_exptl_crystal_description block
_exptl_crystal_F_000 3472
_exptl_crystal_size_max 0.312
_exptl_crystal_size_mid 0.128
_exptl_crystal_size_min 0.118
_refine_diff_density_max 1.180
_refine_diff_density_min -0.952
_refine_diff_density_rms 0.104
_refine_ls_extinction_method none
_refine_ls_goodness_of_fit_ref 1.277
_refine_ls_hydrogen_treatment constr
_refine_ls_matrix_type full
_refine_ls_number_parameters 1064
_refine_ls_number_reflns 13854
_refine_ls_number_restraints 0
_refine_ls_restrained_S_all 1.277
_refine_ls_R_factor_all 0.0835
_refine_ls_R_factor_gt 0.0713
_refine_ls_shift/su_max 0.000
_refine_ls_shift/su_mean 0.000
_refine_ls_structure_factor_coef Fsqd
_refine_ls_weighting_details 'calc w=1/[\s^2^(Fo^2^)+(0.0893P)^2^+23.6784P] where P=(Fo^2^+2Fc^2^)/3'
_refine_ls_weighting_scheme calc
_refine_ls_wR_factor_gt 0.1423
_refine_ls_wR_factor_ref 0.1524
_reflns_number_gt 9644
_reflns_number_total 13854
_reflns_threshold_expression >2sigma(I)
_cod_data_source_file ic7016424-file005_2.cif
_cod_data_source_block Complex2
_cod_depositor_comments
;
The following automatic conversions were performed:
'_symmetry_cell_setting' value 'Monoclinic' changed to 'monoclinic'
according to '/home/saulius/struct/CIF-dictionaries/cif_core.dic'
dictionary named 'cif_core.dic' version 2.4.1 from 2010-06-29.

Automatic conversion script
Id: cif_fix_enum 1527 2010-12-29 10:47:43Z saulius 
;
_cod_database_code 4304182

loop_
_symmetry_equiv_pos_as_xyz
'x, y, z'
'-x+1/2, y+1/2, -z+1/2'
'-x, -y, -z'
'x-1/2, -y-1/2, z-1/2'

loop_
_atom_site_label
_atom_site_type_symbol
_atom_site_fract_x
_atom_site_fract_y
_atom_site_fract_z
_atom_site_U_iso_or_equiv
_atom_site_adp_type
_atom_site_occupancy
_atom_site_symmetry_multiplicity
_atom_site_calc_flag
_atom_site_refinement_flags
_atom_site_disorder_assembly
_atom_site_disorder_group
Co1 Co 0.29272(6) 0.15770(5) 0.39758(6) 0.0206(4) Uani 1 1 d . . .
Co2 Co 0.28229(5) 0.19779(5) 0.87879(5) 0.0183(4) Uani 1 1 d . . .
O1 O 0.1527(4) 0.0761(3) 0.2196(4) 0.063(2) Uani 1 1 d . . .
O2 O 0.2137(4) 0.2770(3) 0.5031(4) 0.056(2) Uani 1 1 d . . .
O1' O 0.1153(4) 0.0886(3) 0.7700(4) 0.064(2) Uani 1 1 d . . .
O2' O 0.3627(4) 0.3140(3) 0.7698(4) 0.055(2) Uani 1 1 d . . .
O3' O 0.4403(4) 0.0764(3) 0.9713(4) 0.056(2) Uani 1 1 d . . .
O4' O 0.2127(4) 0.3048(4) 1.0055(4) 0.062(2) Uani 1 1 d . . .
O3 O 0.4026(4) 0.2575(4) 0.3020(6) 0.092(3) Uani 1 1 d . . .
O4 O 0.4074(4) 0.0376(4) 0.5506(4) 0.070(3) Uani 1 1 d . . .
N1 N 0.1910(3) 0.1723(3) 0.3668(4) 0.0294(18) Uani 1 1 d . . .
N2 N 0.2596(4) 0.1004(3) 0.3155(4) 0.0354(19) Uani 1 1 d . . .
N3 N 0.3631(5) 0.0406(4) 0.3390(5) 0.051(2) Uani 1 1 d . . .
N4 N 0.2932(4) 0.2183(3) 0.4684(4) 0.0366(19) Uani 1 1 d . . .
N5 N 0.3733(5) 0.3001(5) 0.4933(5) 0.062(3) Uani 1 1 d . . .
N1' N 0.2464(3) 0.1975(3) 0.7780(4) 0.0305(17) Uani 1 1 d . . .
N2' N 0.2020(4) 0.1406(3) 0.8621(4) 0.0311(18) Uani 1 1 d . . .
N3' N 0.2050(4) 0.0916(4) 0.9680(4) 0.051(2) Uani 1 1 d . . .
N4' N 0.3471(3) 0.2578(3) 0.8620(3) 0.0342(19) Uani 1 1 d . . .
N5' N 0.4517(4) 0.2596(4) 0.9678(5) 0.053(2) Uani 1 1 d . . .
N6' N 0.3218(4) 0.1900(3) 0.9795(4) 0.0324(18) Uani 1 1 d . . .
N7' N 0.2250(3) 0.2611(3) 0.9041(4) 0.0288(17) Uani 1 1 d . . .
N8' N 0.1279(4) 0.2751(4) 0.7933(4) 0.056(3) Uani 1 1 d . . .
N9' N 0.3558(3) 0.1364(3) 0.8864(3) 0.0282(17) Uani 1 1 d . . .
N10' N 0.3407(5) 0.0875(4) 0.7775(4) 0.054(2) Uani 1 1 d . . .
N6 N 0.3952(4) 0.1495(3) 0.4255(4) 0.0337(18) Uani 1 1 d . . .
N7 N 0.3098(4) 0.2165(3) 0.3347(4) 0.0369(19) Uani 1 1 d . . .
N8 N 0.2304(6) 0.3020(5) 0.3119(6) 0.088(4) Uani 1 1 d . . .
N9 N 0.3088(4) 0.0919(3) 0.4726(4) 0.0346(19) Uani 1 1 d . . .
N10 N 0.1910(4) 0.0955(4) 0.4738(5) 0.048(2) Uani 1 1 d . . .
C1 C 0.1663(5) 0.2105(4) 0.4043(5) 0.036(2) Uani 1 1 d . . .
C2 C 0.0912(5) 0.2204(5) 0.3845(6) 0.047(3) Uani 1 1 d . . .
H2 H 0.0728 0.2472 0.4092 0.056 Uiso 1 1 calc R . .
C3 C 0.0444(6) 0.1881(6) 0.3259(7) 0.068(4) Uani 1 1 d . . .
H3 H -0.0065 0.1929 0.3120 0.081 Uiso 1 1 calc R . .
C4 C 0.0710(6) 0.1502(6) 0.2885(6) 0.064(3) Uani 1 1 d . . .
H4 H 0.0387 0.1295 0.2492 0.076 Uiso 1 1 calc R . .
C5 C 0.1465(5) 0.1424(4) 0.3094(5) 0.039(2) Uani 1 1 d . . .
C6 C 0.1861(5) 0.1017(4) 0.2759(5) 0.039(2) Uani 1 1 d . . .
C7 C 0.3079(5) 0.0696(4) 0.2902(5) 0.038(2) Uani 1 1 d . . .
C8 C 0.3005(6) 0.0718(5) 0.2176(6) 0.059(3) Uani 1 1 d . . .
H8 H 0.2622 0.0930 0.1841 0.070 Uiso 1 1 calc R . .
C9 C 0.3516(7) 0.0418(5) 0.1964(7) 0.063(3) Uani 1 1 d . . .
H9 H 0.3470 0.0422 0.1482 0.076 Uiso 1 1 calc R . .
C10 C 0.4084(8) 0.0116(6) 0.2461(8) 0.077(4) Uani 1 1 d . . .
H10 H 0.4431 -0.0088 0.2328 0.092 Uiso 1 1 calc R . .
C11 C 0.4123(7) 0.0128(5) 0.3166(8) 0.069(4) Uani 1 1 d . . .
H11 H 0.4514 -0.0069 0.3511 0.083 Uiso 1 1 calc R . .
C12 C 0.3572(5) 0.2473(5) 0.5168(5) 0.038(2) Uani 1 1 d . . .
C13 C 0.3973(6) 0.2214(5) 0.5785(6) 0.060(3) Uani 1 1 d . . .
H13 H 0.3839 0.1849 0.5916 0.072 Uiso 1 1 calc R . .
C14 C 0.4600(8) 0.2510(9) 0.6226(8) 0.102(6) Uani 1 1 d . . .
H14 H 0.4891 0.2349 0.6669 0.123 Uiso 1 1 calc R . .
C15 C 0.4792(7) 0.3049(9) 0.6004(9) 0.096(6) Uani 1 1 d . . .
H15 H 0.5217 0.3248 0.6290 0.115 Uiso 1 1 calc R . .
C16 C 0.4357(7) 0.3272(6) 0.5377(8) 0.076(4) Uani 1 1 d . . .
H16 H 0.4485 0.3633 0.5232 0.091 Uiso 1 1 calc R . .
C17 C 0.2269(5) 0.2391(4) 0.4640(5) 0.037(2) Uani 1 1 d . . .
C1' C 0.1972(4) 0.1571(4) 0.7440(4) 0.034(2) Uani 1 1 d . . .
C2' C 0.1777(5) 0.1486(5) 0.6708(5) 0.052(3) Uani 1 1 d . . .
H2' H 0.1440 0.1194 0.6466 0.063 Uiso 1 1 calc R . .
C3' C 0.2099(6) 0.1847(5) 0.6345(5) 0.055(3) Uani 1 1 d . . .
H3' H 0.1981 0.1793 0.5852 0.066 Uiso 1 1 calc R . .
C4' C 0.2592(6) 0.2286(5) 0.6698(5) 0.048(3) Uani 1 1 d . . .
H4' H 0.2793 0.2539 0.6449 0.057 Uiso 1 1 calc R . .
C5' C 0.2776(4) 0.2336(4) 0.7438(5) 0.034(2) Uani 1 1 d . . .
C6' C 0.3330(4) 0.2730(4) 0.7924(5) 0.034(2) Uani 1 1 d . . .
C7' C 0.3992(5) 0.2902(4) 0.9190(5) 0.034(2) Uani 1 1 d . . .
C8' C 0.3929(6) 0.3509(5) 0.9254(7) 0.068(4) Uani 1 1 d . . .
H8' H 0.3565 0.3720 0.8897 0.081 Uiso 1 1 calc R . .
C9' C 0.4400(7) 0.3788(6) 0.9839(8) 0.085(5) Uani 1 1 d . . .
H9' H 0.4355 0.4192 0.9899 0.102 Uiso 1 1 calc R . .
C10' C 0.4945(6) 0.3473(6) 1.0345(6) 0.070(4) Uani 1 1 d . . .
H10' H 0.5286 0.3659 1.0745 0.084 Uiso 1 1 calc R . .
C11' C 0.4974(5) 0.2887(5) 1.0247(6) 0.061(3) Uani 1 1 d . . .
H11' H 0.5336 0.2671 1.0600 0.073 Uiso 1 1 calc R . .
C12' C 0.1696(5) 0.1278(4) 0.9151(5) 0.040(2) Uani 1 1 d . . .
C13' C 0.1046(7) 0.1557(6) 0.9087(8) 0.075(4) Uani 1 1 d . . .
H13' H 0.0806 0.1802 0.8696 0.090 Uiso 1 1 calc R . .
C14' C 0.0761(9) 0.1462(8) 0.9624(11) 0.121(7) Uani 1 1 d . . .
H14' H 0.0314 0.1636 0.9585 0.145 Uiso 1 1 calc R . .
C15' C 0.1122(10) 0.1124(8) 1.0198(9) 0.103(5) Uani 1 1 d . . .
H15' H 0.0954 0.1084 1.0578 0.124 Uiso 1 1 calc R . .
C16' C 0.1749(7) 0.0837(6) 1.0203(7) 0.067(3) Uani 1 1 d . . .
H16' H 0.1982 0.0576 1.0579 0.080 Uiso 1 1 calc R . .
C17' C 0.1666(5) 0.1238(4) 0.7931(5) 0.039(2) Uani 1 1 d . . .
C18' C 0.3716(4) 0.1482(4) 1.0083(4) 0.030(2) Uani 1 1 d . . .
C19' C 0.3999(5) 0.1393(4) 1.0821(5) 0.039(2) Uani 1 1 d . . .
H19' H 0.4350 0.1101 1.1029 0.047 Uiso 1 1 calc R . .
C20' C 0.3729(5) 0.1768(5) 1.1254(5) 0.045(3) Uani 1 1 d . . .
H20' H 0.3911 0.1723 1.1754 0.054 Uiso 1 1 calc R . .
C21' C 0.3217(5) 0.2182(4) 1.0944(4) 0.041(2) Uani 1 1 d . . .
H21' H 0.3042 0.2426 1.1224 0.049 Uiso 1 1 calc R . .
C22' C 0.2953(4) 0.2240(4) 1.0197(5) 0.031(2) Uani 1 1 d . . .
C23' C 0.2389(5) 0.2684(4) 0.9749(5) 0.039(2) Uani 1 1 d . . .
C24' C 0.1741(5) 0.2997(5) 0.8537(5) 0.040(2) Uani 1 1 d . . .
C25' C 0.1733(5) 0.3590(5) 0.8671(6) 0.053(3) Uani 1 1 d . . .
H25' H 0.2078 0.3749 0.9090 0.063 Uiso 1 1 calc R . .
C26' C 0.1219(6) 0.3950(5) 0.8193(7) 0.062(3) Uani 1 1 d . . .
H26' H 0.1192 0.4349 0.8292 0.074 Uiso 1 1 calc R . .
C27' C 0.0738(6) 0.3699(5) 0.7553(6) 0.068(4) Uani 1 1 d . . .
H27' H 0.0388 0.3927 0.7204 0.081 Uiso 1 1 calc R . .
C28' C 0.0801(6) 0.3108(6) 0.7462(6) 0.072(4) Uani 1 1 d . . .
H28' H 0.0483 0.2940 0.7034 0.087 Uiso 1 1 calc R . .
C29' C 0.3836(5) 0.1203(4) 0.8310(5) 0.038(2) Uani 1 1 d . . .
C30' C 0.4500(6) 0.1433(5) 0.8335(6) 0.057(3) Uani 1 1 d . . .
H30' H 0.4783 0.1666 0.8723 0.068 Uiso 1 1 calc R . .
C31' C 0.4742(7) 0.1313(6) 0.7776(9) 0.077(4) Uani 1 1 d . . .
H31' H 0.5188 0.1464 0.7777 0.092 Uiso 1 1 calc R . .
C32' C 0.4300(9) 0.0959(7) 0.7214(7) 0.081(5) Uani 1 1 d . . .
H32' H 0.4446 0.0857 0.6833 0.097 Uiso 1 1 calc R . .
C33' C 0.3650(8) 0.0769(6) 0.7239(7) 0.073(4) Uani 1 1 d . . .
H33' H 0.3346 0.0546 0.6851 0.087 Uiso 1 1 calc R . .
C34' C 0.3922(5) 0.1143(4) 0.9531(5) 0.032(2) Uani 1 1 d . . .
C18 C 0.4298(5) 0.1102(5) 0.4748(5) 0.043(3) Uani 1 1 d . . .
C19 C 0.5058(5) 0.1033(5) 0.4966(6) 0.058(3) Uani 1 1 d . . .
H19 H 0.5304 0.0756 0.5316 0.070 Uiso 1 1 calc R . .
C20 C 0.5438(6) 0.1376(6) 0.4660(8) 0.073(4) Uani 1 1 d . . .
H20 H 0.5947 0.1330 0.4798 0.087 Uiso 1 1 calc R . .
C21 C 0.5062(6) 0.1803(5) 0.4131(8) 0.071(4) Uani 1 1 d . . .
H21 H 0.5315 0.2046 0.3922 0.085 Uiso 1 1 calc R . .
C22 C 0.4299(5) 0.1844(5) 0.3938(7) 0.051(3) Uani 1 1 d . . .
C23 C 0.3794(6) 0.2244(5) 0.3388(7) 0.065(3) Uani 1 1 d . . .
C24 C 0.2532(5) 0.2517(5) 0.2843(6) 0.045(3) Uani 1 1 d . . .
C25 C 0.2243(5) 0.2355(5) 0.2157(5) 0.044(3) Uani 1 1 d . . .
H25 H 0.2410 0.2020 0.1992 0.053 Uiso 1 1 calc R . .
C26 C 0.1697(8) 0.2694(7) 0.1707(8) 0.089(5) Uani 1 1 d . . .
H26 H 0.1494 0.2591 0.1221 0.107 Uiso 1 1 calc R . .
C27 C 0.1434(7) 0.3177(8) 0.1935(11) 0.091(5) Uani 1 1 d . . .
H27 H 0.1043 0.3391 0.1613 0.110 Uiso 1 1 calc R . .
C28 C 0.1745(8) 0.3349(7) 0.2640(11) 0.097(5) Uani 1 1 d . . .
H28 H 0.1578 0.3690 0.2795 0.116 Uiso 1 1 calc R . .
C29 C 0.2547(5) 0.0659(4) 0.4943(4) 0.031(2) Uani 1 1 d . . .
C30 C 0.2633(6) 0.0162(6) 0.5358(7) 0.068(4) Uani 1 1 d . . .
H30 H 0.3077 -0.0045 0.5511 0.081 Uiso 1 1 calc R . .
C31 C 0.2051(8) -0.0028(6) 0.5549(8) 0.085(5) Uani 1 1 d . . .
H31 H 0.2103 -0.0374 0.5816 0.103 Uiso 1 1 calc R . .
C32 C 0.1399(7) 0.0282(6) 0.5351(7) 0.061(3) Uani 1 1 d . . .
H32 H 0.1013 0.0173 0.5497 0.073 Uiso 1 1 calc R . .
C33 C 0.1361(6) 0.0752(6) 0.4932(7) 0.063(3) Uani 1 1 d . . .
H33 H 0.0915 0.0957 0.4760 0.075 Uiso 1 1 calc R . .
C34 C 0.3809(5) 0.0750(5) 0.5038(5) 0.040(2) Uani 1 1 d . . .
N1X N 0.8765(6) 0.0795(4) 0.7038(6) 0.064(3) Uani 1 1 d . . .
N1Y N 0.7381(5) 0.0689(4) 0.1033(5) 0.061(3) Uani 1 1 d . . .
C1X C 0.9415(7) 0.0401(7) 0.7325(8) 0.084(4) Uani 1 1 d . . .
H1X1 H 0.9294 0.0088 0.7597 0.101 Uiso 1 1 calc R . .
H1X2 H 0.9818 0.0627 0.7663 0.101 Uiso 1 1 calc R . .
C2X C 0.9699(7) 0.0114(6) 0.6787(8) 0.090(5) Uani 1 1 d . . .
H2X1 H 0.9310 -0.0112 0.6443 0.135 Uiso 1 1 calc R . .
H2X2 H 1.0105 -0.0144 0.7038 0.135 Uiso 1 1 calc R . .
H2X3 H 0.9863 0.0414 0.6539 0.135 Uiso 1 1 calc R . .
C3X C 0.8878(8) 0.1287(6) 0.6573(8) 0.082(4) Uani 1 1 d . . .
H3X1 H 0.8916 0.1113 0.6142 0.099 Uiso 1 1 calc R . .
H3X2 H 0.8444 0.1539 0.6421 0.099 Uiso 1 1 calc R . .
C4X C 0.9539(8) 0.1660(5) 0.6927(8) 0.080(4) Uani 1 1 d . . .
H4X1 H 0.9432 0.1946 0.7232 0.121 Uiso 1 1 calc R . .
H4X2 H 0.9670 0.1860 0.6565 0.121 Uiso 1 1 calc R . .
H4X3 H 0.9944 0.1415 0.7213 0.121 Uiso 1 1 calc R . .
C5X C 0.8619(10) 0.1079(7) 0.7661(9) 0.108(6) Uani 1 1 d . . .
H5X1 H 0.8199 0.1341 0.7462 0.129 Uiso 1 1 calc R . .
H5X2 H 0.9043 0.1322 0.7925 0.129 Uiso 1 1 calc R . .
C6X C 0.8466(15) 0.0671(8) 0.8203(13) 0.189(11) Uani 1 1 d . . .
H6X1 H 0.8106 0.0379 0.7948 0.284 Uiso 1 1 calc R . .
H6X2 H 0.8279 0.0899 0.8506 0.284 Uiso 1 1 calc R . .
H6X3 H 0.8916 0.0478 0.8496 0.284 Uiso 1 1 calc R . .
C7X C 0.8114(7) 0.0421(6) 0.6587(8) 0.086(4) Uani 1 1 d . . .
H7X1 H 0.8238 0.0238 0.6204 0.103 Uiso 1 1 calc R . .
H7X2 H 0.8050 0.0106 0.6890 0.103 Uiso 1 1 calc R . .
C8X C 0.7395(7) 0.0729(7) 0.6252(9) 0.104(5) Uani 1 1 d . . .
H8X1 H 0.7252 0.0900 0.6624 0.157 Uiso 1 1 calc R . .
H8X2 H 0.7026 0.0451 0.5979 0.157 Uiso 1 1 calc R . .
H8X3 H 0.7442 0.1035 0.5938 0.157 Uiso 1 1 calc R . .
C1Y C 0.8164(7) 0.0921(6) 0.1200(7) 0.072(4) Uani 1 1 d . . .
H1Y1 H 0.8150 0.1215 0.0840 0.086 Uiso 1 1 calc R . .
H1Y2 H 0.8326 0.1118 0.1665 0.086 Uiso 1 1 calc R . .
C2Y C 0.8729(8) 0.0459(8) 0.1218(9) 0.109(6) Uani 1 1 d . . .
H2Y1 H 0.8784 0.0185 0.1603 0.164 Uiso 1 1 calc R . .
H2Y2 H 0.9195 0.0646 0.1296 0.164 Uiso 1 1 calc R . .
H2Y3 H 0.8568 0.0250 0.0766 0.164 Uiso 1 1 calc R . .
C3Y C 0.7092(7) 0.0401(6) 0.0289(7) 0.073(4) Uani 1 1 d . . .
H3Y1 H 0.7396 0.0058 0.0298 0.087 Uiso 1 1 calc R . .
H3Y2 H 0.6593 0.0261 0.0194 0.087 Uiso 1 1 calc R . .
C4Y C 0.7080(9) 0.0799(7) -0.0332(8) 0.106(5) Uani 1 1 d . . .
H4Y1 H 0.6802 0.1150 -0.0334 0.159 Uiso 1 1 calc R . .
H4Y2 H 0.6854 0.0592 -0.0781 0.159 Uiso 1 1 calc R . .
H4Y3 H 0.7578 0.0905 -0.0274 0.159 Uiso 1 1 calc R . .
C5Y C 0.6923(8) 0.1212(6) 0.1064(7) 0.074(4) Uani 1 1 d . . .
H5Y1 H 0.7003 0.1521 0.0762 0.089 Uiso 1 1 calc R . .
H5Y2 H 0.7104 0.1359 0.1557 0.089 Uiso 1 1 calc R . .
C6Y C 0.6099(9) 0.1111(7) 0.0833(10) 0.119(6) Uani 1 1 d . . .
H6Y1 H 0.5890 0.1052 0.0320 0.179 Uiso 1 1 calc R . .
H6Y2 H 0.5873 0.1449 0.0960 0.179 Uiso 1 1 calc R . .
H6Y3 H 0.6010 0.0767 0.1073 0.179 Uiso 1 1 calc R . .
C7Y C 0.7360(8) 0.0209(5) 0.1549(7) 0.074(4) Uani 1 1 d . . .
H7Y1 H 0.6851 0.0085 0.1428 0.089 Uiso 1 1 calc R . .
H7Y2 H 0.7635 -0.0129 0.1479 0.089 Uiso 1 1 calc R . .
C8Y C 0.7670(9) 0.0380(7) 0.2334(7) 0.102(5) Uani 1 1 d . . .
H8Y1 H 0.8189 0.0463 0.2474 0.153 Uiso 1 1 calc R . .
H8Y2 H 0.7601 0.0061 0.2621 0.153 Uiso 1 1 calc R . .
H8Y3 H 0.7419 0.0726 0.2407 0.153 Uiso 1 1 calc R . .
O1W O 0.4772(5) 1.0000(4) 0.0933(5) 0.089(3) Uani 1 1 d . . .

loop_
_atom_site_aniso_label
_atom_site_aniso_U_11
_atom_site_aniso_U_22
_atom_site_aniso_U_33
_atom_site_aniso_U_23
_atom_site_aniso_U_13
_atom_site_aniso_U_12
Co1 0.0174(6) 0.0227(8) 0.0190(6) 0.0030(5) 0.0034(4) 0.0044(5)
Co2 0.0134(6) 0.0225(8) 0.0122(6) -0.0005(5) -0.0035(4) 0.0026(5)
O1 0.063(5) 0.072(6) 0.042(4) -0.016(4) 0.006(4) -0.012(4)
O2 0.072(5) 0.049(5) 0.058(5) 0.000(4) 0.038(4) 0.022(4)
O1' 0.044(4) 0.072(6) 0.066(5) -0.023(4) 0.007(4) -0.035(4)
O2' 0.051(4) 0.063(5) 0.051(4) 0.014(4) 0.019(3) -0.012(4)
O3' 0.061(4) 0.066(5) 0.039(4) 0.011(4) 0.015(3) 0.038(4)
O4' 0.071(5) 0.065(6) 0.052(5) -0.003(4) 0.025(4) 0.029(4)
O3 0.075(6) 0.076(7) 0.156(9) 0.071(6) 0.081(6) 0.033(5)
O4 0.051(4) 0.090(7) 0.070(5) 0.045(5) 0.021(4) 0.026(4)
N1 0.025(4) 0.023(5) 0.034(4) 0.009(3) 0.005(3) -0.006(3)
N2 0.033(4) 0.042(5) 0.030(4) -0.003(3) 0.010(3) 0.001(4)
N3 0.059(5) 0.050(6) 0.055(6) 0.005(4) 0.033(4) 0.022(5)
N4 0.031(4) 0.035(5) 0.046(5) 0.000(4) 0.017(3) 0.009(3)
N5 0.066(6) 0.063(7) 0.060(6) -0.018(5) 0.027(5) -0.017(5)
N1' 0.023(3) 0.040(5) 0.025(4) -0.002(3) 0.005(3) 0.005(3)
N2' 0.034(4) 0.037(5) 0.023(4) -0.002(3) 0.012(3) -0.012(3)
N3' 0.050(5) 0.068(7) 0.039(5) 0.004(4) 0.022(4) -0.011(5)
N4' 0.026(4) 0.050(5) 0.020(4) -0.009(3) 0.000(3) -0.009(3)
N5' 0.043(5) 0.051(6) 0.051(5) -0.003(4) -0.002(4) -0.010(4)
N6' 0.030(4) 0.041(5) 0.028(4) -0.007(3) 0.011(3) -0.004(4)
N7' 0.020(3) 0.029(5) 0.031(4) -0.006(3) 0.002(3) 0.002(3)
N8' 0.048(5) 0.060(7) 0.043(5) -0.010(4) -0.005(4) 0.010(5)
N9' 0.026(4) 0.037(5) 0.019(3) 0.002(3) 0.004(3) 0.012(3)
N10' 0.063(6) 0.058(6) 0.036(5) -0.010(4) 0.014(4) 0.008(5)
N6 0.028(4) 0.032(5) 0.044(5) -0.002(4) 0.016(3) 0.001(3)
N7 0.033(4) 0.037(5) 0.047(5) 0.009(4) 0.023(3) 0.005(4)
N8 0.087(8) 0.088(9) 0.101(9) 0.046(7) 0.049(7) 0.037(7)
N9 0.033(4) 0.042(5) 0.027(4) 0.013(3) 0.009(3) 0.005(4)
N10 0.050(5) 0.049(6) 0.058(6) 0.017(4) 0.034(4) 0.008(4)
C1 0.041(5) 0.037(6) 0.030(5) 0.001(4) 0.013(4) 0.007(4)
C2 0.042(6) 0.036(7) 0.062(7) 0.012(5) 0.019(5) 0.012(5)
C3 0.034(6) 0.084(10) 0.078(9) 0.017(8) 0.013(6) 0.019(6)
C4 0.040(6) 0.075(9) 0.059(7) 0.016(7) -0.002(5) -0.006(6)
C5 0.033(5) 0.034(6) 0.048(6) 0.014(5) 0.013(4) -0.003(4)
C6 0.041(5) 0.039(6) 0.034(5) -0.005(4) 0.008(4) -0.018(5)
C7 0.045(5) 0.031(6) 0.043(6) -0.004(4) 0.022(5) -0.015(5)
C8 0.074(8) 0.058(8) 0.050(7) -0.010(6) 0.029(6) 0.004(6)
C9 0.109(10) 0.041(8) 0.060(8) -0.011(6) 0.054(7) -0.001(7)
C10 0.118(11) 0.056(9) 0.095(11) -0.010(8) 0.084(9) 0.005(8)
C11 0.072(8) 0.058(9) 0.089(10) 0.003(7) 0.042(7) 0.026(7)
C12 0.034(5) 0.051(7) 0.030(5) -0.010(5) 0.011(4) 0.002(5)
C13 0.056(7) 0.051(8) 0.051(7) 0.001(5) -0.007(5) 0.003(6)
C14 0.069(10) 0.156(17) 0.064(10) 0.005(11) 0.003(7) 0.018(11)
C15 0.055(8) 0.156(18) 0.076(11) -0.045(11) 0.023(7) -0.017(10)
C16 0.063(8) 0.082(11) 0.087(10) -0.030(8) 0.031(7) -0.027(7)
C17 0.043(5) 0.038(6) 0.026(5) 0.011(4) 0.011(4) 0.008(5)
C1' 0.030(4) 0.044(6) 0.025(4) -0.008(4) 0.005(3) 0.002(4)
C2' 0.037(5) 0.073(9) 0.036(6) -0.007(5) 0.000(4) -0.001(5)
C3' 0.082(8) 0.061(8) 0.020(5) -0.004(5) 0.014(5) 0.002(6)
C4' 0.066(7) 0.044(7) 0.031(5) 0.003(5) 0.015(5) -0.003(5)
C5' 0.027(4) 0.039(6) 0.029(5) 0.001(4) 0.003(4) 0.000(4)
C6' 0.022(4) 0.038(6) 0.031(5) 0.010(4) -0.002(4) 0.011(4)
C7' 0.032(5) 0.028(6) 0.041(5) 0.002(4) 0.013(4) 0.007(4)
C8' 0.052(7) 0.036(8) 0.089(9) -0.009(6) -0.006(6) -0.003(5)
C9' 0.065(8) 0.061(10) 0.104(11) -0.034(8) 0.001(8) -0.003(7)
C10' 0.044(7) 0.052(10) 0.048(8) -0.035(7) 0.014(6) -0.013(7)
C11' 0.044(6) 0.065(9) 0.050(7) -0.004(6) -0.012(5) -0.015(6)
C12' 0.039(5) 0.039(6) 0.037(5) -0.005(5) 0.009(4) -0.008(5)
C13' 0.074(8) 0.058(9) 0.112(11) 0.027(8) 0.059(8) 0.022(7)
C14' 0.090(13) 0.079(16) 0.060(18) 0.045(14) 0.047(13) 0.028(12)
C15' 0.092(14) 0.087(15) 0.061(13) 0.015(11) 0.032(11) 0.012(12)
C16' 0.089(9) 0.057(9) 0.060(8) 0.008(6) 0.035(7) -0.008(7)
C17' 0.023(4) 0.043(7) 0.044(6) -0.004(5) 0.004(4) 0.003(4)
C18' 0.032(4) 0.033(6) 0.023(4) 0.001(4) 0.007(3) 0.009(4)
C19' 0.051(6) 0.028(6) 0.031(5) 0.011(4) 0.007(4) 0.014(4)
C20' 0.056(6) 0.054(7) 0.014(4) 0.006(4) 0.000(4) 0.014(5)
C21' 0.054(6) 0.052(7) 0.013(4) -0.005(4) 0.007(4) -0.004(5)
C22' 0.029(4) 0.025(6) 0.037(5) -0.003(4) 0.010(4) -0.004(4)
C23' 0.039(5) 0.033(6) 0.043(6) -0.004(5) 0.014(4) 0.004(4)
C24' 0.029(5) 0.056(8) 0.034(5) -0.001(5) 0.012(4) -0.002(5)
C25' 0.050(6) 0.037(7) 0.058(7) -0.009(5) 0.004(5) -0.001(5)
C26' 0.066(7) 0.034(7) 0.078(9) 0.011(6) 0.016(6) 0.014(6)
C27' 0.066(7) 0.052(8) 0.054(7) 0.031(6) -0.014(6) 0.011(6)
C28' 0.064(7) 0.064(9) 0.061(8) -0.001(6) -0.011(6) 0.021(7)
C29' 0.039(5) 0.038(6) 0.037(5) 0.010(4) 0.015(4) 0.013(4)
C30' 0.049(6) 0.057(8) 0.072(8) -0.006(6) 0.031(6) -0.003(6)
C31' 0.053(9) 0.042(10) 0.035(12) 0.014(9) 0.029(9) 0.009(7)
C32' 0.091(11) 0.084(12) 0.053(8) 0.017(8) 0.035(8) 0.025(10)
C33' 0.089(10) 0.072(10) 0.057(8) -0.029(7) 0.027(7) 0.019(8)
C34' 0.041(5) 0.016(5) 0.038(5) 0.009(4) 0.014(4) 0.013(4)
C18 0.031(5) 0.054(7) 0.038(5) 0.003(5) 0.004(4) 0.014(5)
C19 0.031(5) 0.082(9) 0.057(7) 0.018(6) 0.012(5) 0.020(6)
C20 0.036(6) 0.087(10) 0.103(10) 0.023(8) 0.035(6) 0.016(6)
C21 0.050(7) 0.061(9) 0.120(12) 0.018(8) 0.052(7) -0.005(6)
C22 0.034(5) 0.035(7) 0.097(9) 0.009(6) 0.040(6) 0.001(5)
C23 0.053(7) 0.056(9) 0.103(10) 0.015(7) 0.048(7) 0.006(6)
C24 0.046(6) 0.034(7) 0.064(7) 0.025(5) 0.030(5) 0.012(5)
C25 0.055(6) 0.049(7) 0.034(5) 0.018(5) 0.022(5) 0.023(5)
C26 0.099(11) 0.098(13) 0.068(9) 0.024(9) 0.027(8) -0.007(10)
C27 0.050(8) 0.092(13) 0.124(14) 0.049(11) 0.022(8) 0.022(8)
C28 0.087(10) 0.076(11) 0.153(17) 0.049(11) 0.073(11) 0.055(9)
C29 0.038(5) 0.026(6) 0.029(5) 0.002(4) 0.012(4) 0.004(4)
C30 0.056(7) 0.071(9) 0.077(9) 0.032(7) 0.026(6) -0.003(6)
C31 0.058(10) 0.054(10) 0.044(11) 0.031(8) 0.015(9) -0.007(8)
C32 0.068(8) 0.057(9) 0.070(8) -0.006(6) 0.039(6) -0.015(7)
C33 0.059(7) 0.069(9) 0.074(8) 0.005(7) 0.041(6) 0.000(6)
C34 0.040(5) 0.047(7) 0.033(5) 0.008(5) 0.015(4) 0.004(5)
N1X 0.084(7) 0.044(7) 0.075(7) -0.003(5) 0.042(6) -0.004(5)
N1Y 0.079(7) 0.040(6) 0.066(7) 0.003(5) 0.028(5) -0.008(5)
C1X 0.066(8) 0.089(11) 0.085(10) 0.009(8) 0.011(7) -0.010(8)
C2X 0.084(10) 0.070(10) 0.113(13) -0.032(9) 0.033(9) -0.008(8)
C3X 0.096(10) 0.059(10) 0.095(11) 0.023(8) 0.038(8) 0.000(8)
C4X 0.118(11) 0.043(8) 0.099(11) -0.008(7) 0.062(9) -0.011(8)
C5X 0.167(16) 0.066(11) 0.130(15) -0.011(10) 0.102(13) -0.003(10)
C6X 0.37(4) 0.088(15) 0.20(2) 0.028(15) 0.21(3) 0.035(19)
C7X 0.085(10) 0.066(10) 0.116(13) 0.012(9) 0.050(9) -0.013(8)
C8X 0.077(10) 0.096(13) 0.145(16) 0.008(11) 0.046(10) 0.009(9)
C1Y 0.085(9) 0.058(9) 0.077(9) -0.009(7) 0.036(7) -0.021(8)
C2Y 0.079(10) 0.122(15) 0.120(14) 0.000(11) 0.028(9) -0.013(10)
C3Y 0.088(9) 0.064(9) 0.062(8) -0.011(7) 0.023(7) 0.001(7)
C4Y 0.160(15) 0.091(12) 0.062(9) -0.023(9) 0.033(9) 0.003(11)
C5Y 0.114(11) 0.054(9) 0.057(8) -0.007(6) 0.033(7) -0.008(8)
C6Y 0.112(14) 0.097(14) 0.163(18) -0.008(12) 0.067(12) 0.016(11)
C7Y 0.103(10) 0.040(8) 0.079(9) 0.007(6) 0.032(7) -0.014(7)
C8Y 0.137(13) 0.105(13) 0.059(9) 0.025(8) 0.032(9) -0.004(10)
O1W 0.123(8) 0.082(7) 0.078(6) 0.018(5) 0.054(6) 0.032(6)

loop_
_atom_type_symbol
_atom_type_description
_atom_type_scat_dispersion_real
_atom_type_scat_dispersion_imag
_atom_type_scat_source
C C 0.0033 0.0016 'International Tables Vol C Tables 4.2.6.8 and 6.1.1.4'
H H 0.0000 0.0000 'International Tables Vol C Tables 4.2.6.8 and 6.1.1.4'
N N 0.0061 0.0033 'International Tables Vol C Tables 4.2.6.8 and 6.1.1.4'
O O 0.0106 0.0060 'International Tables Vol C Tables 4.2.6.8 and 6.1.1.4'
Co Co 0.3494 0.9721 'International Tables Vol C Tables 4.2.6.8 and 6.1.1.4'

loop_
_geom_angle_atom_site_label_1
_geom_angle_atom_site_label_2
_geom_angle_atom_site_label_3
_geom_angle
_geom_angle_site_symmetry_1
_geom_angle_site_symmetry_3
_geom_angle_publ_flag
N6 Co1 N1 175.2(3) . . ?
N6 Co1 N7 81.1(3) . . ?
N1 Co1 N7 94.4(3) . . ?
N6 Co1 N4 97.5(3) . . ?
N1 Co1 N4 80.8(3) . . ?
N7 Co1 N4 91.5(3) . . ?
N6 Co1 N2 99.7(3) . . ?
N1 Co1 N2 82.0(3) . . ?
N7 Co1 N2 89.9(3) . . ?
N4 Co1 N2 162.8(3) . . ?
N6 Co1 N9 81.3(3) . . ?
N1 Co1 N9 103.2(3) . . ?
N7 Co1 N9 162.4(3) . . ?
N4 Co1 N9 91.5(3) . . ?
N2 Co1 N9 92.3(3) . . ?
N1' Co2 N6' 174.0(3) . . ?
N1' Co2 N2' 81.6(3) . . ?
N6' Co2 N2' 96.3(3) . . ?
N1' Co2 N9' 93.3(3) . . ?
N6' Co2 N9' 81.2(3) . . ?
N2' Co2 N9' 93.3(3) . . ?
N1' Co2 N4' 80.3(3) . . ?
N6' Co2 N4' 102.0(3) . . ?
N2' Co2 N4' 161.6(3) . . ?
N9' Co2 N4' 90.5(3) . . ?
N1' Co2 N7' 104.5(3) . . ?
N6' Co2 N7' 81.1(3) . . ?
N2' Co2 N7' 91.9(3) . . ?
N9' Co2 N7' 162.1(3) . . ?
N4' Co2 N7' 89.9(3) . . ?
C5 N1 C1 123.4(8) . . ?
C5 N1 Co1 117.8(7) . . ?
C1 N1 Co1 118.8(6) . . ?
C6 N2 C7 120.2(8) . . ?
C6 N2 Co1 114.7(6) . . ?
C7 N2 Co1 123.9(6) . . ?
C7 N3 C11 118.1(10) . . ?
C17 N4 C12 117.5(8) . . ?
C17 N4 Co1 116.4(6) . . ?
C12 N4 Co1 125.5(6) . . ?
C16 N5 C12 115.8(11) . . ?
C1' N1' C5' 122.6(7) . . ?
C1' N1' Co2 118.1(6) . . ?
C5' N1' Co2 118.9(6) . . ?
C17' N2' C12' 119.4(7) . . ?
C17' N2' Co2 116.0(6) . . ?
C12' N2' Co2 122.9(5) . . ?
C12' N3' C16' 116.4(10) . . ?
C6' N4' C7' 120.4(8) . . ?
C6' N4' Co2 116.6(5) . . ?
C7' N4' Co2 122.5(6) . . ?
C7' N5' C11' 117.7(9) . . ?
C18' N6' C22' 122.0(7) . . ?
C18' N6' Co2 118.6(6) . . ?
C22' N6' Co2 119.2(6) . . ?
C24' N7' C24' 119.1(8) . . ?
C28' N8' C24' 116.9(10) . . ?
C34' N9' C29' 116.8(7) . . ?
C34' N9' Co2 116.4(6) . . ?
C29' N9' Co2 125.9(5) . . ?
C29' N10' C33' 116.2(10) . . ?
C18 N6 C22 122.9(8) . . ?
C18 N6 Co1 119.3(7) . . ?
C22 N6 Co1 117.8(6) . . ?
C23 N7 C24 118.1(9) . . ?
C23 N7 Co1 117.4(7) . . ?
C24 N7 Co1 124.5(6) . . ?
C28 N8 C24 116.8(13) . . ?
C34 N9 C29 120.2(7) . . ?
C34 N9 Co1 113.2(6) . . ?
C29 N9 Co1 126.6(5) . . ?
C29 N10 C33 119.2(9) . . ?
N1 C1 C2 120.0(8) . . ?
N1 C1 C17 112.7(8) . . ?
C2 C1 C17 127.3(9) . . ?
C1 C2 C3 116.9(10) . . ?
C1 C2 H2 121.5 . . ?
C3 C2 H2 121.5 . . ?
C4 C3 C2 121.8(10) . . ?
C4 C3 H3 119.1 . . ?
C2 C3 H3 119.1 . . ?
C3 C4 C5 119.3(11) . . ?
C3 C4 H4 120.3 . . ?
C5 C4 H4 120.3 . . ?
N1 C5 C4 118.5(10) . . ?
N1 C5 C6 114.4(8) . . ?
C4 C5 C6 127.1(10) . . ?
O1 C6 N2 128.3(10) . . ?
O1 C6 C5 120.8(9) . . ?
N2 C6 C5 110.8(8) . . ?
N3 C7 C8 121.5(10) . . ?
N3 C7 N2 116.8(9) . . ?
C8 C7 N2 121.6(9) . . ?
C9 C8 C7 118.7(11) . . ?
C9 C8 H8 120.6 . . ?
C7 C8 H8 120.6 . . ?
C10 C9 C8 120.2(12) . . ?
C10 C9 H9 119.9 . . ?
C8 C9 H9 119.9 . . ?
C9 C10 C11 117.2(12) . . ?
C9 C10 H10 121.4 . . ?
C11 C10 H10 121.4 . . ?
N3 C11 C10 124.2(12) . . ?
N3 C11 H11 117.9 . . ?
C10 C11 H11 117.9 . . ?
C13 C12 N5 125.1(9) . . ?
C13 C12 N4 119.7(10) . . ?
N5 C12 N4 115.2(8) . . ?
C12 C13 C14 117.1(13) . . ?
C12 C13 H13 121.5 . . ?
C14 C13 H13 121.5 . . ?
C13 C14 C15 119.9(13) . . ?
C13 C14 H14 120.0 . . ?
C15 C14 H14 120.0 . . ?
C16 C15 C14 118.5(14) . . ?
C16 C15 H15 120.8 . . ?
C14 C15 H15 120.8 . . ?
C15 C16 N5 123.6(14) . . ?
C15 C16 H16 118.2 . . ?
N5 C16 H16 118.2 . . ?
O2 C17 N4 127.7(8) . . ?
O2 C17 C1 121.0(9) . . ?
N4 C17 C1 111.2(8) . . ?
N1' C1' C2' 120.5(9) . . ?
N1' C1' C17' 113.3(7) . . ?
C2' C1' C17' 126.2(9) . . ?
C1' C2' C3' 117.8(10) . . ?
C1' C2' H2' 121.1 . . ?
C3' C2' H2' 121.1 . . ?
C4' C3' C2' 121.5(9) . . ?
C4' C3' H3' 119.2 . . ?
C2' C3' H3' 119.2 . . ?
C3' C4' C5' 117.4(10) . . ?
C3' C4' H4' 121.3 . . ?
C5' C4' H4' 121.3 . . ?
N1' C5' C4' 120.0(8) . . ?
N1' C5' C6' 113.3(8) . . ?
C4' C5' C6' 126.6(9) . . ?
O2' C6' N4' 127.2(8) . . ?
O2' C6' C5' 122.4(8) . . ?
N4' C6' C5' 110.4(8) . . ?
N5' C7' C8' 121.5(9) . . ?
N5' C7' N4' 116.9(8) . . ?
C8' C7' N4' 121.5(8) . . ?
C9' C8' C7' 119.2(11) . . ?
C9' C8' H8' 120.4 . . ?
C7' C8' H8' 120.4 . . ?
C8' C9' C10' 119.5(12) . . ?
C8' C9' H9' 120.2 . . ?
C10' C9' H9' 120.2 . . ?
C11' C10' C9' 118.0(10) . . ?
C11' C10' H10' 121.0 . . ?
C9' C10' H10' 121.0 . . ?
N5' C11' C10' 124.1(10) . . ?
N5' C11' H11' 118.0 . . ?
C10' C11' H11' 118.0 . . ?
N3' C12' C13' 123.7(10) . . ?
N3' C12' N2' 118.1(9) . . ?
C13' C12' N2' 118.2(9) . . ?
C12' C13' C14' 118.0(13) . . ?
C12' C13' H13' 121.0 . . ?
C14' C13' H13' 121.0 . . ?
C15' C14' C13' 120.8(14) . . ?
C15' C14' H14' 119.6 . . ?
C13' C14' H14' 119.6 . . ?
C14' C15' C16' 117.5(14) . . ?
C14' C15' H15' 121.3 . . ?
C16' C15' H15' 121.3 . . ?
C15' C16' N3' 123.4(12) . . ?
C15' C16' H16' 118.3 . . ?
N3' C16' H16' 118.3 . . ?
O1' C17' N2' 127.6(10) . . ?
O1' C17' C1' 122.4(8) . . ?
N2' C17' C1' 110.0(8) . . ?
N6' C18' C19' 120.6(8) . . ?
N6' C18' C34' 113.2(7) . . ?
C19' C18' C34' 126.2(8) . . ?
C18' C19' C20' 117.3(8) . . ?
C18' C19' H19' 121.3 . . ?
C20' C19' H19' 121.3 . . ?
C21' C20' C19' 120.5(8) . . ?
C21' C20' H20' 119.7 . . ?
C19' C20' H20' 119.7 . . ?
C20' C21' C22' 118.6(9) . . ?
C20' C21' H21' 120.7 . . ?
C22' C21' H21' 120.7 . . ?
N6' C22' C21' 120.9(8) . . ?
N8' C24' C25' 122.3(9) . . ?
N8' C24' N7' 116.5(9) . . ?
C25' C24' N7' 121.2(8) . . ?
C26' C25' C24' 120.3(10) . . ?
C26' C25' H25' 119.8 . . ?
C24' C25' H25' 119.8 . . ?
C25' C26' C27' 118.0(10) . . ?
C25' C26' H26' 121.0 . . ?
C27' C26' H26' 121.0 . . ?
C28' C27' C26' 117.2(9) . . ?
C28' C27' H27' 121.4 . . ?
C26' C27' H27' 121.4 . . ?
N8' C28' C27' 125.3(10) . . ?
N8' C28' H28' 117.4 . . ?
C27' C28' H28' 117.4 . . ?
N10' C29' C30' 123.6(10) . . ?
N10' C29' N9' 117.2(8) . . ?
C30' C29' N9' 119.0(9) . . ?
C29' C30' C31' 119.1(11) . . ?
C29' C30' H30' 120.5 . . ?
C31' C30' H30' 120.5 . . ?
C30' C31' C32' 118.0(12) . . ?
C30' C31' H31' 121.0 . . ?
C32' C31' H31' 121.0 . . ?
C33' C32' C31' 117.7(12) . . ?
C33' C32' H32' 121.2 . . ?
C31' C32' H32' 121.2 . . ?
N10' C33' C32' 125.4(12) . . ?
N10' C33' H33' 117.3 . . ?
C32' C33' H33' 117.3 . . ?
O3' C34' N9' 128.3(8) . . ?
O3' C34' C18' 121.3(8) . . ?
N9' C34' C18' 110.1(7) . . ?
N6 C18 C19 120.4(10) . . ?
N6 C18 C34 114.9(8) . . ?
C19 C18 C34 124.7(9) . . ?
C20 C19 C18 119.1(10) . . ?
C20 C19 H19 120.4 . . ?
C18 C19 H19 120.4 . . ?
C19 C20 C21 120.3(10) . . ?
C19 C20 H20 119.9 . . ?
C21 C20 H20 119.9 . . ?
C22 C21 C20 117.2(10) . . ?
C22 C21 H21 121.4 . . ?
C20 C21 H21 121.4 . . ?
N6 C22 C21 120.0(10) . . ?
N6 C22 C23 113.4(8) . . ?
C21 C22 C23 126.6(10) . . ?
O3 C23 N7 128.5(11) . . ?
O3 C23 C22 121.2(10) . . ?
N7 C23 C22 110.3(10) . . ?
C25 C24 N8 123.4(9) . . ?
C25 C24 N7 119.8(10) . . ?
N8 C24 N7 116.7(10) . . ?
C24 C25 C26 117.6(11) . . ?
C24 C25 H25 121.2 . . ?
C26 C25 H25 121.2 . . ?
C25 C26 C27 122.5(14) . . ?
C25 C26 H26 118.8 . . ?
C27 C26 H26 118.8 . . ?
C26 C27 C28 119.7(13) . . ?
C26 C27 H27 120.2 . . ?
C28 C27 H27 120.2 . . ?
C27 C28 N8 119.9(14) . . ?
C27 C28 H28 120.0 . . ?
N8 C28 H28 120.0 . . ?
N10 C29 C30 119.4(9) . . ?
N10 C29 N9 114.3(8) . . ?
C30 C29 N9 126.2(9) . . ?
C29 C30 C31 119.3(11) . . ?
C29 C30 H30 120.4 . . ?
C31 C30 H30 120.4 . . ?
C32 C31 C30 121.4(12) . . ?
C32 C31 H31 119.3 . . ?
C30 C31 H31 119.3 . . ?
C33 C32 C31 114.9(11) . . ?
C33 C32 H32 122.6 . . ?
C31 C32 H32 122.6 . . ?
C32 C33 N10 125.6(11) . . ?
C32 C33 H33 117.2 . . ?
N10 C33 H33 117.2 . . ?
O4 C34 N9 128.2(9) . . ?
O4 C34 C18 120.4(8) . . ?
N9 C34 C18 111.4(8) . . ?
C1X N1X C5X 109.2(11) . . ?
C1X N1X C3X 112.7(10) . . ?
C5X N1X C3X 107.6(10) . . ?
C1X N1X C7X 107.5(10) . . ?
C5X N1X C7X 110.9(11) . . ?
C3X N1X C7X 108.9(10) . . ?
C5Y N1Y C7Y 112.2(10) . . ?
C5Y N1Y C3Y 111.4(9) . . ?
C7Y N1Y C3Y 105.2(9) . . ?
C5Y N1Y C1Y 106.2(9) . . ?
C7Y N1Y C1Y 111.9(9) . . ?
C3Y N1Y C1Y 110.1(10) . . ?
N1X C1X C2X 117.7(11) . . ?
N1X C1X H1X1 107.9 . . ?
C2X C1X H1X1 107.9 . . ?
N1X C1X H1X2 107.9 . . ?
C2X C1X H1X2 107.9 . . ?
H1X1 C1X H1X2 107.2 . . ?
C1X C2X H2X1 109.5 . . ?
C1X C2X H2X2 109.5 . . ?
H2X1 C2X H2X2 109.5 . . ?
C1X C2X H2X3 109.5 . . ?
H2X1 C2X H2X3 109.5 . . ?
H2X2 C2X H2X3 109.5 . . ?
C4X C3X N1X 114.9(11) . . ?
C4X C3X H3X1 108.5 . . ?
N1X C3X H3X1 108.5 . . ?
C4X C3X H3X2 108.5 . . ?
N1X C3X H3X2 108.5 . . ?
H3X1 C3X H3X2 107.5 . . ?
C3X C4X H4X1 109.5 . . ?
C3X C4X H4X2 109.5 . . ?
H4X1 C4X H4X2 109.5 . . ?
C3X C4X H4X3 109.5 . . ?
H4X1 C4X H4X3 109.5 . . ?
H4X2 C4X H4X3 109.5 . . ?
N1X C5X C6X 117.8(13) . . ?
N1X C5X H5X1 107.9 . . ?
C6X C5X H5X1 107.9 . . ?
N1X C5X H5X2 107.9 . . ?
C6X C5X H5X2 107.9 . . ?
H5X1 C5X H5X2 107.2 . . ?
C5X C6X H6X1 109.5 . . ?
C5X C6X H6X2 109.5 . . ?
H6X1 C6X H6X2 109.5 . . ?
C5X C6X H6X3 109.5 . . ?
H6X1 C6X H6X3 109.5 . . ?
H6X2 C6X H6X3 109.5 . . ?
C8X C7X N1X 116.7(12) . . ?
C8X C7X H7X1 108.1 . . ?
N1X C7X H7X1 108.1 . . ?
C8X C7X H7X2 108.1 . . ?
N1X C7X H7X2 108.1 . . ?
H7X1 C7X H7X2 107.3 . . ?
C7X C8X H8X1 109.5 . . ?
C7X C8X H8X2 109.5 . . ?
H8X1 C8X H8X2 109.5 . . ?
C7X C8X H8X3 109.5 . . ?
H8X1 C8X H8X3 109.5 . . ?
H8X2 C8X H8X3 109.5 . . ?
C2Y C1Y N1Y 115.2(11) . . ?
C2Y C1Y H1Y1 108.5 . . ?
N1Y C1Y H1Y1 108.5 . . ?
C2Y C1Y H1Y2 108.5 . . ?
N1Y C1Y H1Y2 108.5 . . ?
H1Y1 C1Y H1Y2 107.5 . . ?
C1Y C2Y H2Y1 109.5 . . ?
C1Y C2Y H2Y2 109.5 . . ?
H2Y1 C2Y H2Y2 109.5 . . ?
C1Y C2Y H2Y3 109.5 . . ?
H2Y1 C2Y H2Y3 109.5 . . ?
H2Y2 C2Y H2Y3 109.5 . . ?
C4Y C3Y N1Y 115.2(10) . . ?
C4Y C3Y H3Y1 108.5 . . ?
N1Y C3Y H3Y1 108.5 . . ?
C4Y C3Y H3Y2 108.5 . . ?
N1Y C3Y H3Y2 108.5 . . ?
H3Y1 C3Y H3Y2 107.5 . . ?
C3Y C4Y H4Y1 109.5 . . ?
C3Y C4Y H4Y2 109.5 . . ?
H4Y1 C4Y H4Y2 109.5 . . ?
C3Y C4Y H4Y3 109.5 . . ?
H4Y1 C4Y H4Y3 109.5 . . ?
H4Y2 C4Y H4Y3 109.5 . . ?
N1Y C5Y C6Y 116.6(11) . . ?
N1Y C5Y H5Y1 108.1 . . ?
C6Y C5Y H5Y1 108.1 . . ?
N1Y C5Y H5Y2 108.1 . . ?
C6Y C5Y H5Y2 108.1 . . ?
H5Y1 C5Y H5Y2 107.3 . . ?
C5Y C6Y H6Y1 109.5 . . ?
C5Y C6Y H6Y2 109.5 . . ?
H6Y1 C6Y H6Y2 109.5 . . ?
C5Y C6Y H6Y3 109.5 . . ?
H6Y1 C6Y H6Y3 109.5 . . ?
H6Y2 C6Y H6Y3 109.5 . . ?
C8Y C7Y N1Y 114.9(10) . . ?
C8Y C7Y H7Y1 108.5 . . ?
N1Y C7Y H7Y1 108.5 . . ?
C8Y C7Y H7Y2 108.5 . . ?
N1Y C7Y H7Y2 108.5 . . ?
H7Y1 C7Y H7Y2 107.5 . . ?
C7Y C8Y H8Y1 109.5 . . ?
C7Y C8Y H8Y2 109.5 . . ?
H8Y1 C8Y H8Y2 109.5 . . ?
C7Y C8Y H8Y3 109.5 . . ?
H8Y1 C8Y H8Y3 109.5 . . ?
H8Y2 C8Y H8Y3 109.5 . . ?

loop_
_geom_bond_atom_site_label_1
_geom_bond_atom_site_label_2
_geom_bond_distance
_geom_bond_site_symmetry_2
_geom_bond_publ_flag
Co1 N6 1.870(7) . ?
Co1 N1 1.872(7) . ?
Co1 N7 1.935(8) . ?
Co1 N4 1.962(8) . ?
Co1 N2 1.998(7) . ?
Co1 N9 2.048(7) . ?
Co2 N1' 1.866(7) . ?
Co2 N6' 1.872(7) . ?
Co2 N2' 1.958(7) . ?
Co2 N9' 1.958(7) . ?
Co2 N4' 1.960(8) . ?
Co2 N7' 1.987(7) . ?
O1 C6 1.216(10) . ?
O2 C17 1.246(11) . ?
O1' C17' 1.227(10) . ?
O2' C6' 1.259(11) . ?
O3' C34' 1.221(9) . ?
O3 C23 1.242(13) . ?
O4 C34 1.224(11) . ?
N1 C5 1.336(11) . ?
N1 C1 1.340(11) . ?
N2 C6 1.356(10) . ?
N2 C7 1.400(12) . ?
N3 C7 1.328(12) . ?
N3 C11 1.346(13) . ?
N4 C17 1.343(11) . ?
N4 C12 1.424(11) . ?
N5 C16 1.356(14) . ?
N5 C12 1.360(13) . ?
N1' C1' 1.317(11) . ?
N1' C5' 1.341(11) . ?
N2' C17' 1.346(11) . ?
N2' C12' 1.440(12) . ?
N3' C12' 1.313(12) . ?
N3' C16' 1.378(14) . ?
N4' C6' 1.353(11) . ?
N4' C7' 1.417(11) . ?
N5' C7' 1.318(11) . ?
N5' C11' 1.330(12) . ?
N6' C18' 1.324(10) . ?
N6' C22' 1.339(11) . ?
N8' C28' 1.325(13) . ?
N8' C24' 1.329(11) . ?
N9' C34' 1.350(10) . ?
N9' C29' 1.440(11) . ?
N10' C29' 1.315(12) . ?
N10' C33' 1.336(15) . ?
N6 C18 1.312(11) . ?
N6 C22 1.335(12) . ?
N7 C23 1.335(12) . ?
N7 C24 1.429(11) . ?
N8 C28 1.374(16) . ?
N8 C24 1.403(15) . ?
N9 C34 1.362(11) . ?
N9 C29 1.403(11) . ?
N10 C29 1.332(11) . ?
N10 C33 1.340(13) . ?
C1 C2 1.383(12) . ?
C1 C17 1.480(12) . ?
C2 C3 1.395(15) . ?
C2 H2 0.9300 . ?
C3 C4 1.356(17) . ?
C3 H3 0.9300 . ?
C4 C5 1.383(13) . ?
C4 H4 0.9300 . ?
C5 C6 1.504(14) . ?
C7 C8 1.398(14) . ?
C8 C9 1.388(15) . ?
C8 H8 0.9300 . ?
C9 C10 1.366(17) . ?
C9 H9 0.9300 . ?
C10 C11 1.378(17) . ?
C10 H10 0.9300 . ?
C11 H11 0.9300 . ?
C12 C13 1.325(13) . ?
C13 C14 1.387(18) . ?
C13 H13 0.9300 . ?
C14 C15 1.39(2) . ?
C14 H14 0.9300 . ?
C15 C16 1.33(2) . ?
C15 H15 0.9300 . ?
C16 H16 0.9300 . ?
C1' C2' 1.377(13) . ?
C1' C17' 1.516(13) . ?
C2' C3' 1.381(15) . ?
C2' H2' 0.9300 . ?
C3' C4' 1.381(14) . ?
C3' H3' 0.9300 . ?
C4' C5' 1.386(12) . ?
C4' H4' 0.9300 . ?
C5' C6' 1.459(12) . ?
C7' C8' 1.388(14) . ?
C8' C9' 1.347(15) . ?
C8' H8' 0.9300 . ?
C9' C10' 1.364(17) . ?
C9' H9' 0.9300 . ?
C10' C11' 1.344(16) . ?
C10' H10' 0.9300 . ?
C11' H11' 0.9300 . ?
C12' C13' 1.374(14) . ?
C13' C14' 1.386(19) . ?
C13' H13' 0.9300 . ?
C14' C15' 1.34(2) . ?
C14' H14' 0.9300 . ?
C15' C16' 1.377(18) . ?
C15' H15' 0.9300 . ?
C16' H16' 0.9300 . ?
C18' C19' 1.382(11) . ?
C18' C34' 1.508(12) . ?
C19' C20' 1.438(13) . ?
C19' H19' 0.9300 . ?
C20' C21' 1.341(12) . ?
C20' H20' 0.9300 . ?
C21' C22' 1.390(11) . ?
C21' H21' 0.9300 . ?
C24' C25' 1.369(14) . ?
C25' C26' 1.367(13) . ?
C25' H25' 0.9300 . ?
C26' C27' 1.395(15) . ?
C26' H26' 0.9300 . ?
C27' C28' 1.362(15) . ?
C27' H27' 0.9300 . ?
C28' H28' 0.9300 . ?
C29' C30' 1.374(13) . ?
C30' C31' 1.382(17) . ?
C30' H30' 0.9300 . ?
C31' C32' 1.389(18) . ?
C31' H31' 0.9300 . ?
C32' C33' 1.353(18) . ?
C32' H32' 0.9300 . ?
C33' H33' 0.9300 . ?
C18 C19 1.387(12) . ?
C18 C34 1.507(14) . ?
C19 C20 1.357(16) . ?
C19 H19 0.9300 . ?
C20 C21 1.419(16) . ?
C20 H20 0.9300 . ?
C21 C22 1.392(13) . ?
C21 H21 0.9300 . ?
C22 C23 1.481(15) . ?
C24 C25 1.323(14) . ?
C25 C26 1.349(16) . ?
C25 H25 0.9300 . ?
C26 C27 1.35(2) . ?
C26 H26 0.9300 . ?
C27 C28 1.37(2) . ?
C27 H27 0.9300 . ?
C28 H28 0.9300 . ?
C29 C30 1.368(13) . ?
C30 C31 1.385(16) . ?
C30 H30 0.9300 . ?
C31 C32 1.374(16) . ?
C31 H31 0.9300 . ?
C32 C33 1.336(16) . ?
C32 H32 0.9300 . ?
C33 H33 0.9300 . ?
N1X C1X 1.480(15) . ?
N1X C5X 1.510(17) . ?
N1X C3X 1.512(15) . ?
N1X C7X 1.515(15) . ?
N1Y C5Y 1.495(15) . ?
N1Y C7Y 1.504(14) . ?
N1Y C3Y 1.523(14) . ?
N1Y C1Y 1.526(14) . ?
C1X C2X 1.517(19) . ?
C1X H1X1 0.9700 . ?
C1X H1X2 0.9700 . ?
C2X H2X1 0.9600 . ?
C2X H2X2 0.9600 . ?
C2X H2X3 0.9600 . ?
C3X C4X 1.483(16) . ?
C3X H3X1 0.9700 . ?
C3X H3X2 0.9700 . ?
C4X H4X1 0.9600 . ?
C4X H4X2 0.9600 . ?
C4X H4X3 0.9600 . ?
C5X C6X 1.53(2) . ?
C5X H5X1 0.9700 . ?
C5X H5X2 0.9700 . ?
C6X H6X1 0.9600 . ?
C6X H6X2 0.9600 . ?
C6X H6X3 0.9600 . ?
C7X C8X 1.483(17) . ?
C7X H7X1 0.9700 . ?
C7X H7X2 0.9700 . ?
C8X H8X1 0.9600 . ?
C8X H8X2 0.9600 . ?
C8X H8X3 0.9600 . ?
C1Y C2Y 1.507(18) . ?
C1Y H1Y1 0.9700 . ?
C1Y H1Y2 0.9700 . ?
C2Y H2Y1 0.9600 . ?
C2Y H2Y2 0.9600 . ?
C2Y H2Y3 0.9600 . ?
C3Y C4Y 1.522(19) . ?
C3Y H3Y1 0.9700 . ?
C3Y H3Y2 0.9700 . ?
C4Y H4Y1 0.9600 . ?
C4Y H4Y2 0.9600 . ?
C4Y H4Y3 0.9600 . ?
C5Y C6Y 1.513(18) . ?
C5Y H5Y1 0.9700 . ?
C5Y H5Y2 0.9700 . ?
C6Y H6Y1 0.9600 . ?
C6Y H6Y2 0.9600 . ?
C6Y H6Y3 0.9600 . ?
C7Y C8Y 1.503(18) . ?
C7Y H7Y1 0.9700 . ?
C7Y H7Y2 0.9700 . ?
C8Y H8Y1 0.9600 . ?
C8Y H8Y2 0.9600 . ?
C8Y H8Y3 0.9600 . ?

loop_
_geom_torsion_atom_site_label_1
_geom_torsion_atom_site_label_2
_geom_torsion_atom_site_label_3
_geom_torsion_atom_site_label_4
_geom_torsion
_geom_torsion_site_symmetry_1
_geom_torsion_site_symmetry_2
_geom_torsion_site_symmetry_3
_geom_torsion_site_symmetry_4
_geom_torsion_publ_flag
N6 Co1 N1 C5 109(4) . . . . ?
N7 Co1 N1 C5 88.1(7) . . . . ?
N4 Co1 N1 C5 178.9(7) . . . . ?
N2 Co1 N1 C5 -1.2(7) . . . . ?
N9 Co1 N1 C5 -91.7(7) . . . . ?
N6 Co1 N1 C1 -73(4) . . . . ?
N7 Co1 N1 C1 -94.0(7) . . . . ?
N4 Co1 N1 C1 -3.1(7) . . . . ?
N2 Co1 N1 C1 176.8(7) . . . . ?
N9 Co1 N1 C1 86.2(7) . . . . ?
N6 Co1 N2 C6 -171.1(7) . . . . ?
N1 Co1 N2 C6 4.3(7) . . . . ?
N7 Co1 N2 C6 -90.2(7) . . . . ?
N4 Co1 N2 C6 4.6(15) . . . . ?
N9 Co1 N2 C6 107.3(7) . . . . ?
N6 Co1 N2 C7 -3.8(8) . . . . ?
N1 Co1 N2 C7 171.6(8) . . . . ?
N7 Co1 N2 C7 77.1(7) . . . . ?
N4 Co1 N2 C7 171.9(9) . . . . ?
N9 Co1 N2 C7 -85.4(7) . . . . ?
N6 Co1 N4 C17 177.1(7) . . . . ?
N1 Co1 N4 C17 1.7(7) . . . . ?
N7 Co1 N4 C17 95.9(7) . . . . ?
N2 Co1 N4 C17 1.3(15) . . . . ?
N9 Co1 N4 C17 -101.5(7) . . . . ?
N6 Co1 N4 C12 6.0(8) . . . . ?
N1 Co1 N4 C12 -169.4(8) . . . . ?
N7 Co1 N4 C12 -75.2(8) . . . . ?
N2 Co1 N4 C12 -169.7(10) . . . . ?
N9 Co1 N4 C12 87.4(8) . . . . ?
N6' Co2 N1' C1' 60(3) . . . . ?
N2' Co2 N1' C1' -9.8(6) . . . . ?
N9' Co2 N1' C1' 83.0(7) . . . . ?
N4' Co2 N1' C1' 173.0(7) . . . . ?
N7' Co2 N1' C1' -99.7(7) . . . . ?
N6' Co2 N1' C5' -113(3) . . . . ?
N2' Co2 N1' C5' 177.6(7) . . . . ?
N9' Co2 N1' C5' -89.5(7) . . . . ?
N4' Co2 N1' C5' 0.5(6) . . . . ?
N7' Co2 N1' C5' 87.8(7) . . . . ?
N1' Co2 N2' C17' 6.6(6) . . . . ?
N6' Co2 N2' C17' -167.8(7) . . . . ?
N9' Co2 N2' C17' -86.2(7) . . . . ?
N4' Co2 N2' C17' 15.5(14) . . . . ?
N7' Co2 N2' C17' 110.9(7) . . . . ?
N1' Co2 N2' C12' -158.3(7) . . . . ?
N6' Co2 N2' C12' 27.3(7) . . . . ?
N9' Co2 N2' C12' 108.9(7) . . . . ?
N4' Co2 N2' C12' -149.4(9) . . . . ?
N7' Co2 N2' C12' -54.0(7) . . . . ?
N1' Co2 N4' C6' 4.8(6) . . . . ?
N6' Co2 N4' C6' 179.2(6) . . . . ?
N2' Co2 N4' C6' -4.2(14) . . . . ?
N9' Co2 N4' C6' 98.0(7) . . . . ?
N7' Co2 N4' C6' -99.9(7) . . . . ?
N1' Co2 N4' C7' 176.0(7) . . . . ?
N6' Co2 N4' C7' -9.6(7) . . . . ?
N2' Co2 N4' C7' 167.0(8) . . . . ?
N9' Co2 N4' C7' -90.8(7) . . . . ?
N7' Co2 N4' C7' 71.3(7) . . . . ?
N1' Co2 N6' C18' 19(3) . . . . ?
N2' Co2 N6' C18' 87.4(7) . . . . ?
N9' Co2 N6' C18' -5.0(7) . . . . ?
N4' Co2 N6' C18' -93.7(7) . . . . ?
N7' Co2 N6' C18' 178.3(7) . . . . ?
N1' Co2 N6' C22' -157(3) . . . . ?
N2' Co2 N6' C22' -88.1(7) . . . . ?
N9' Co2 N6' C22' 179.5(7) . . . . ?
N4' Co2 N6' C22' 90.9(7) . . . . ?
N7' Co2 N6' C22' 2.9(6) . . . . ?
N1' Co2 N7' C24' -5.5(7) . . . . ?
N6' Co2 N7' C24' 176.7(7) . . . . ?
N2' Co2 N7' C24' -87.3(7) . . . . ?
N9' Co2 N7' C24' 165.8(9) . . . . ?
N4' Co2 N7' C24' 74.5(7) . . . . ?
N1' Co2 N9' C34' -171.5(7) . . . . ?
N6' Co2 N9' C34' 6.1(6) . . . . ?
N2' Co2 N9' C34' -89.8(6) . . . . ?
N4' Co2 N9' C34' 108.2(6) . . . . ?
N7' Co2 N9' C34' 17.0(13) . . . . ?
N1' Co2 N9' C29' 20.2(7) . . . . ?
N6' Co2 N9' C29' -162.2(8) . . . . ?
N2' Co2 N9' C29' 102.0(7) . . . . ?
N4' Co2 N9' C29' -60.1(7) . . . . ?
N7' Co2 N9' C29' -151.3(9) . . . . ?
N1 Co1 N6 C18 159(4) . . . . ?
N7 Co1 N6 C18 -179.2(8) . . . . ?
N4 Co1 N6 C18 90.4(8) . . . . ?
N2 Co1 N6 C18 -90.9(8) . . . . ?
N9 Co1 N6 C18 0.0(7) . . . . ?
N1 Co1 N6 C22 -21(4) . . . . ?
N7 Co1 N6 C22 0.9(8) . . . . ?
N4 Co1 N6 C22 -89.5(8) . . . . ?
N2 Co1 N6 C22 89.2(8) . . . . ?
N9 Co1 N6 C22 -179.9(8) . . . . ?
N6 Co1 N7 C23 -0.2(8) . . . . ?
N1 Co1 N7 C23 178.0(8) . . . . ?
N4 Co1 N7 C23 97.2(9) . . . . ?
N2 Co1 N7 C23 -100.0(9) . . . . ?
N9 Co1 N7 C23 -2.6(16) . . . . ?
N6 Co1 N7 C24 179.6(9) . . . . ?
N1 Co1 N7 C24 -2.2(8) . . . . ?
N4 Co1 N7 C24 -83.0(8) . . . . ?
N2 Co1 N7 C24 79.8(8) . . . . ?
N9 Co1 N7 C24 177.2(10) . . . . ?
N6 Co1 N9 C34 -0.3(6) . . . . ?
N1 Co1 N9 C34 -178.5(6) . . . . ?
N7 Co1 N9 C34 2.1(14) . . . . ?
N4 Co1 N9 C34 -97.7(7) . . . . ?
N2 Co1 N9 C34 99.1(7) . . . . ?
N6 Co1 N9 C29 177.6(8) . . . . ?
N1 Co1 N9 C29 -0.6(8) . . . . ?
N7 Co1 N9 C29 -180.0(9) . . . . ?
N4 Co1 N9 C29 80.2(7) . . . . ?
N2 Co1 N9 C29 -83.0(8) . . . . ?
C5 N1 C1 C2 0.4(14) . . . . ?
Co1 N1 C1 C2 -177.4(7) . . . . ?
C5 N1 C1 C17 -178.3(8) . . . . ?
Co1 N1 C1 C17 3.9(10) . . . . ?
N1 C1 C2 C3 1.3(15) . . . . ?
C17 C1 C2 C3 179.7(10) . . . . ?
C1 C2 C3 C4 -1.9(18) . . . . ?
C2 C3 C4 C5 0.8(19) . . . . ?
C1 N1 C5 C4 -1.5(14) . . . . ?
Co1 N1 C5 C4 176.4(7) . . . . ?
C1 N1 C5 C6 -179.7(8) . . . . ?
Co1 N1 C5 C6 -1.8(10) . . . . ?
C3 C4 C5 N1 0.8(16) . . . . ?
C3 C4 C5 C6 178.8(11) . . . . ?
C7 N2 C6 O1 4.4(16) . . . . ?
Co1 N2 C6 O1 172.2(9) . . . . ?
C7 N2 C6 C5 -173.8(8) . . . . ?
Co1 N2 C6 C5 -6.1(10) . . . . ?
N1 C5 C6 O1 -173.2(9) . . . . ?
C4 C5 C6 O1 8.8(16) . . . . ?
N1 C5 C6 N2 5.2(11) . . . . ?
C4 C5 C6 N2 -172.8(10) . . . . ?
C11 N3 C7 C8 -0.2(15) . . . . ?
C11 N3 C7 N2 -177.1(9) . . . . ?
C6 N2 C7 N3 -141.9(9) . . . . ?
Co1 N2 C7 N3 51.5(11) . . . . ?
C6 N2 C7 C8 41.3(13) . . . . ?
Co1 N2 C7 C8 -125.4(9) . . . . ?
N3 C7 C8 C9 1.3(16) . . . . ?
N2 C7 C8 C9 178.0(10) . . . . ?
C7 C8 C9 C10 -1.1(18) . . . . ?
C8 C9 C10 C11 -0.2(19) . . . . ?
C7 N3 C11 C10 -1.1(18) . . . . ?
C9 C10 C11 N3 1(2) . . . . ?
C16 N5 C12 C13 0.2(17) . . . . ?
C16 N5 C12 N4 -177.7(9) . . . . ?
C17 N4 C12 C13 105.9(12) . . . . ?
Co1 N4 C12 C13 -83.2(12) . . . . ?
C17 N4 C12 N5 -76.2(11) . . . . ?
Co1 N4 C12 N5 94.8(10) . . . . ?
N5 C12 C13 C14 0.7(19) . . . . ?
N4 C12 C13 C14 178.4(11) . . . . ?
C12 C13 C14 C15 -1(2) . . . . ?
C13 C14 C15 C16 1(2) . . . . ?
C14 C15 C16 N5 0(2) . . . . ?
C12 N5 C16 C15 -0.3(19) . . . . ?
C12 N4 C17 O2 -8.7(15) . . . . ?
Co1 N4 C17 O2 179.5(8) . . . . ?
C12 N4 C17 C1 171.7(8) . . . . ?
Co1 N4 C17 C1 -0.1(10) . . . . ?
N1 C1 C17 O2 178.1(8) . . . . ?
C2 C1 C17 O2 -0.5(16) . . . . ?
N1 C1 C17 N4 -2.3(11) . . . . ?
C2 C1 C17 N4 179.1(9) . . . . ?
C5' N1' C1' C2' 2.8(13) . . . . ?
Co2 N1' C1' C2' -169.4(7) . . . . ?
C5' N1' C1' C17' -176.8(8) . . . . ?
Co2 N1' C1' C17' 10.9(10) . . . . ?
N1' C1' C2' C3' -1.8(14) . . . . ?
C17' C1' C2' C3' 177.8(9) . . . . ?
C1' C2' C3' C4' -0.9(16) . . . . ?
C2' C3' C4' C5' 2.5(16) . . . . ?
C1' N1' C5' C4' -1.1(13) . . . . ?
Co2 N1' C5' C4' 171.1(7) . . . . ?
C1' N1' C5' C6' -177.3(8) . . . . ?
Co2 N1' C5' C6' -5.2(10) . . . . ?
C3' C4' C5' N1' -1.6(14) . . . . ?
C3' C4' C5' C6' 174.2(9) . . . . ?
C7' N4' C6' O2' 1.5(14) . . . . ?
Co2 N4' C6' O2' 172.8(8) . . . . ?
C7' N4' C6' C5' -179.8(7) . . . . ?
Co2 N4' C6' C5' -8.4(9) . . . . ?
N1' C5' C6' O2' -172.6(8) . . . . ?
C4' C5' C6' O2' 11.4(15) . . . . ?
N1' C5' C6' N4' 8.6(11) . . . . ?
C4' C5' C6' N4' -167.4(9) . . . . ?
C11' N5' C7' C8' 2.1(16) . . . . ?
C11' N5' C7' N4' -174.6(10) . . . . ?
C6' N4' C7' N5' -127.5(10) . . . . ?
Co2 N4' C7' N5' 61.6(11) . . . . ?
C6' N4' C7' C8' 55.8(13) . . . . ?
Co2 N4' C7' C8' -115.1(10) . . . . ?
N5' C7' C8' C9' -2.3(19) . . . . ?
N4' C7' C8' C9' 174.2(12) . . . . ?
C7' C8' C9' C10' 2(2) . . . . ?
C8' C9' C10' C11' -2(2) . . . . ?
C7' N5' C11' C10' -2.1(18) . . . . ?
C9' C10' C11' N5' 2(2) . . . . ?
C16' N3' C12' C13' -2.1(16) . . . . ?
C16' N3' C12' N2' 175.6(9) . . . . ?
C17' N2' C12' N3' 115.8(10) . . . . ?
Co2 N2' C12' N3' -79.8(10) . . . . ?
C17' N2' C12' C13' -66.4(13) . . . . ?
Co2 N2' C12' C13' 98.0(10) . . . . ?
N3' C12' C13' C14' 2(2) . . . . ?
N2' C12' C13' C14' -175.9(13) . . . . ?
C12' C13' C14' C15' 2(3) . . . . ?
C13' C14' C15' C16' -5(3) . . . . ?
C14' C15' C16' N3' 5(2) . . . . ?
C12' N3' C16' C15' -1.4(18) . . . . ?
C12' N2' C17' O1' -14.9(15) . . . . ?
Co2 N2' C17' O1' 179.6(8) . . . . ?
C12' N2' C17' C1' 162.8(8) . . . . ?
Co2 N2' C17' C1' -2.6(9) . . . . ?
N1' C1' C17' O1' 172.9(9) . . . . ?
C2' C1' C17' O1' -6.7(15) . . . . ?
N1' C1' C17' N2' -5.0(11) . . . . ?
C2' C1' C17' N2' 175.4(9) . . . . ?
C22' N6' C18' C19' -2.0(13) . . . . ?
Co2 N6' C18' C19' -177.3(7) . . . . ?
C22' N6' C18' C34' 178.5(8) . . . . ?
Co2 N6' C18' C34' 3.2(10) . . . . ?
N6' C18' C19' C20' 0.2(14) . . . . ?
C34' C18' C19' C20' 179.7(9) . . . . ?
C18' C19' C20' C21' 0.7(15) . . . . ?
C19' C20' C21' C22' 0.0(15) . . . . ?
C18' N6' C22' C21' 2.8(13) . . . . ?
Co2 N6' C22' C21' 178.0(7) . . . . ?
C18' N6' C22' C24' -179.8(8) . . . . ?
Co2 N6' C22' C24' -4.5(10) . . . . ?
C20' C21' C22' N6' -1.7(14) . . . . ?
C20' C21' C22' C24' -178.8(9) . . . . ?
C24' N7' C24' O4' 1.0(15) . . . . ?
C24' N7' C24' C22' -179.0(7) . . . . ?
N6' C22' C24' O4' -176.1(9) . . . . ?
C21' C22' C24' O4' 1.2(15) . . . . ?
N6' C22' C24' N7' 3.8(11) . . . . ?
C21' C22' C24' N7' -178.9(9) . . . . ?
C28' N8' C24' C25' -0.3(17) . . . . ?
C28' N8' C24' N7' 179.7(10) . . . . ?
C24' N7' C24' N8' -139.1(9) . . . . ?
Co2 N7' C24' N8' 43.8(11) . . . . ?
C24' N7' C24' C25' 40.8(13) . . . . ?
Co2 N7' C24' C25' -136.2(9) . . . . ?
N8' C24' C25' C26' 2.7(18) . . . . ?
N7' C24' C25' C26' -177.3(10) . . . . ?
C24' C25' C26' C27' -3.5(19) . . . . ?
C25' C26' C27' C28' 2(2) . . . . ?
C24' N8' C28' C27' -1(2) . . . . ?
C26' C27' C28' N8' 0(2) . . . . ?
C33' N10' C29' C30' 0.1(15) . . . . ?
C33' N10' C29' N9' 175.0(9) . . . . ?
C34' N9' C29' N10' 114.6(9) . . . . ?
Co2 N9' C29' N10' -77.2(10) . . . . ?
C34' N9' C29' C30' -70.3(12) . . . . ?
Co2 N9' C29' C30' 98.0(9) . . . . ?
N10' C29' C30' C31' -0.6(17) . . . . ?
N9' C29' C30' C31' -175.4(10) . . . . ?
C29' C30' C31' C32' -0.4(18) . . . . ?
C30' C31' C32' C33' 1.9(19) . . . . ?
C29' N10' C33' C32' 1.6(19) . . . . ?
C31' C32' C33' N10' -3(2) . . . . ?
C29' N9' C34' O3' -10.1(14) . . . . ?
Co2 N9' C34' O3' -179.5(8) . . . . ?
C29' N9' C34' C18' 163.6(8) . . . . ?
Co2 N9' C34' C18' -5.8(9) . . . . ?
N6' C18' C34' O3' 176.0(9) . . . . ?
C19' C18' C34' O3' -3.4(15) . . . . ?
N6' C18' C34' N9' 1.8(11) . . . . ?
C19' C18' C34' N9' -177.7(9) . . . . ?
C22 N6 C18 C19 0.0(16) . . . . ?
Co1 N6 C18 C19 -179.8(8) . . . . ?
C22 N6 C18 C34 -179.9(9) . . . . ?
Co1 N6 C18 C34 0.2(12) . . . . ?
N6 C18 C19 C20 -0.2(17) . . . . ?
C34 C18 C19 C20 179.7(11) . . . . ?
C18 C19 C20 C21 1(2) . . . . ?
C19 C20 C21 C22 -1(2) . . . . ?
C18 N6 C22 C21 -0.3(17) . . . . ?
Co1 N6 C22 C21 179.5(9) . . . . ?
C18 N6 C22 C23 178.8(10) . . . . ?
Co1 N6 C22 C23 -1.3(13) . . . . ?
C20 C21 C22 N6 0.8(19) . . . . ?
C20 C21 C22 C23 -178.2(13) . . . . ?
C24 N7 C23 O3 -3(2) . . . . ?
Co1 N7 C23 O3 176.8(12) . . . . ?
C24 N7 C23 C22 179.7(10) . . . . ?
Co1 N7 C23 C22 -0.4(13) . . . . ?
N6 C22 C23 O3 -176.4(12) . . . . ?
C21 C22 C23 O3 3(2) . . . . ?
N6 C22 C23 N7 1.1(15) . . . . ?
C21 C22 C23 N7 -179.9(11) . . . . ?
C28 N8 C24 C25 0.6(17) . . . . ?
C28 N8 C24 N7 -178.1(10) . . . . ?
C23 N7 C24 C25 82.9(13) . . . . ?
Co1 N7 C24 C25 -96.9(11) . . . . ?
C23 N7 C24 N8 -98.3(12) . . . . ?
Co1 N7 C24 N8 81.9(11) . . . . ?
N8 C24 C25 C26 -0.4(17) . . . . ?
N7 C24 C25 C26 178.3(10) . . . . ?
C24 C25 C26 C27 -1(2) . . . . ?
C25 C26 C27 C28 3(2) . . . . ?
C26 C27 C28 N8 -2(2) . . . . ?
C24 N8 C28 C27 1(2) . . . . ?
C33 N10 C29 C30 -1.3(15) . . . . ?
C33 N10 C29 N9 -178.5(9) . . . . ?
C34 N9 C29 N10 164.1(8) . . . . ?
Co1 N9 C29 N10 -13.7(11) . . . . ?
C34 N9 C29 C30 -13.0(15) . . . . ?
Co1 N9 C29 C30 169.3(9) . . . . ?
N10 C29 C30 C31 0.9(18) . . . . ?
N9 C29 C30 C31 177.8(11) . . . . ?
C29 C30 C31 C32 -2(2) . . . . ?
C30 C31 C32 C33 4(2) . . . . ?
C31 C32 C33 N10 -4(2) . . . . ?
C29 N10 C33 C32 3.2(19) . . . . ?
C29 N9 C34 O4 1.1(16) . . . . ?
Co1 N9 C34 O4 179.1(10) . . . . ?
C29 N9 C34 C18 -177.6(8) . . . . ?
Co1 N9 C34 C18 0.5(10) . . . . ?
N6 C18 C34 O4 -179.2(10) . . . . ?
C19 C18 C34 O4 0.9(17) . . . . ?
N6 C18 C34 N9 -0.5(12) . . . . ?
C19 C18 C34 N9 179.6(10) . . . . ?
C5X N1X C1X C2X -174.6(12) . . . . ?
C3X N1X C1X C2X -55.1(15) . . . . ?
C7X N1X C1X C2X 64.9(15) . . . . ?
C1X N1X C3X C4X -55.7(15) . . . . ?
C5X N1X C3X C4X 64.8(15) . . . . ?
C7X N1X C3X C4X -174.9(11) . . . . ?
C1X N1X C5X C6X -59(2) . . . . ?
C3X N1X C5X C6X 178.4(17) . . . . ?
C7X N1X C5X C6X 59(2) . . . . ?
C1X N1X C7X C8X 179.2(12) . . . . ?
C5X N1X C7X C8X 59.8(16) . . . . ?
C3X N1X C7X C8X -58.4(16) . . . . ?
C5Y N1Y C1Y C2Y 178.3(12) . . . . ?
C7Y N1Y C1Y C2Y 55.6(15) . . . . ?
C3Y N1Y C1Y C2Y -61.0(14) . . . . ?
C5Y N1Y C3Y C4Y 59.9(15) . . . . ?
C7Y N1Y C3Y C4Y -178.3(12) . . . . ?
C1Y N1Y C3Y C4Y -57.6(15) . . . . ?
C7Y N1Y C5Y C6Y -64.2(14) . . . . ?
C3Y N1Y C5Y C6Y 53.3(15) . . . . ?
C1Y N1Y C5Y C6Y 173.2(12) . . . . ?
C5Y N1Y C7Y C8Y -62.6(15) . . . . ?
C3Y N1Y C7Y C8Y 176.2(12) . . . . ?
C1Y N1Y C7Y C8Y 56.7(16) . . . . ?
